data_1514645
loop_
_publ_author_name
'Zhang, Wei'
'Liu, Na'
'Schienebeck, Casi M.'
'Zhou, Xin'
'Izhar, Izarin I.'
'Guzei, Ilia A.'
'Tang, Weiping'

_publ_section_title
;
 Enantioselective intermolecular bromoesterification of allylic
 sulfonamides
;
_journal_issue 6
_journal_name_full 'Chemical Science'
_journal_page_first 2652
_journal_paper_doi 10.1039/c3sc50446h
_journal_volume 4
_journal_year 2013
_chemical_absolute_configuration ad
_chemical_formula_moiety 'C28 H27 Br F3 N O8 S'
_chemical_formula_sum 'C28 H27 Br F3 N O8 S'
_chemical_formula_weight 674.48
_space_group_IT_number 4
_symmetry_cell_setting monoclinic
_symmetry_Int_Tables_number 4
_symmetry_space_group_name_Hall 'P 2yb'
_symmetry_space_group_name_H-M 'P 1 21 1'
_atom_sites_solution_hydrogens geom
_atom_sites_solution_primary direct
_atom_sites_solution_secondary difmap
_cell_angle_alpha 90.00
_cell_angle_beta 100.89(2)
_cell_angle_gamma 90.00
_cell_formula_units_Z 2
_cell_length_a 11.663(4)
_cell_length_b 5.822(2)
_cell_length_c 21.566(8)
_cell_measurement_reflns_used 9300
_cell_measurement_temperature 100(2)
_cell_measurement_theta_max 71.8215
_cell_measurement_theta_min 3.8608
_cell_volume 1438.0(9)
_computing_cell_refinement 'SAINT Ver. 7.68A (Bruker-AXS, 2007)'
_computing_data_collection 'APEX2 Ver. 2010.11-3 (Bruker-AXS, 2010)'
_computing_data_reduction 'SAINT Ver. 7.68A'
_computing_molecular_graphics SHELXTL
_computing_publication_material SHELXTL
_computing_structure_refinement SHELXTL
_computing_structure_solution 'SHELXTL (Sheldrick, 2008)'
_diffrn_ambient_temperature 100(2)
_diffrn_measured_fraction_theta_full 0.994
_diffrn_measured_fraction_theta_max 0.976
_diffrn_measurement_device_type 'Bruker SMART APEX2 area detector'
_diffrn_measurement_method '0.60\% \w and 0.6\% \f scans'
_diffrn_radiation_monochromator graphite
_diffrn_radiation_source 'fine-focus sealed tube'
_diffrn_radiation_type 'Cu K\a'
_diffrn_radiation_wavelength 1.54178
_diffrn_reflns_av_R_equivalents 0.0200
_diffrn_reflns_av_sigmaI/netI 0.0145
_diffrn_reflns_limit_h_max 14
_diffrn_reflns_limit_h_min -14
_diffrn_reflns_limit_k_max 7
_diffrn_reflns_limit_k_min -7
_diffrn_reflns_limit_l_max 24
_diffrn_reflns_limit_l_min -26
_diffrn_reflns_number 22391
_diffrn_reflns_theta_full 67.00
_diffrn_reflns_theta_max 72.19
_diffrn_reflns_theta_min 2.09
_exptl_absorpt_coefficient_mu 3.255
_exptl_absorpt_correction_T_max 0.6714
_exptl_absorpt_correction_T_min 0.2667
_exptl_absorpt_correction_type analytical
_exptl_absorpt_process_details
;
SADABS (Bruker-AXS, 2011)
;
_exptl_crystal_colour colourless
_exptl_crystal_density_diffrn 1.558
_exptl_crystal_density_method 'not measured'
_exptl_crystal_description block
_exptl_crystal_F_000 688
_exptl_crystal_size_max 0.55
_exptl_crystal_size_mid 0.18
_exptl_crystal_size_min 0.13
_refine_diff_density_max 0.375
_refine_diff_density_min -0.332
_refine_diff_density_rms 0.045
_refine_ls_abs_structure_details 'Flack H D (1983), Acta Cryst. A39, 876-881'
_refine_ls_abs_structure_Flack 0.000(11)
_refine_ls_extinction_coef 0.00050(12)
_refine_ls_extinction_expression Fc^*^=kFc[1+0.001xFc^2^\l^3^/sin(2\q)]^-1/4^
_refine_ls_extinction_method SHELXL
_refine_ls_goodness_of_fit_ref 1.070
_refine_ls_hydrogen_treatment mixed
_refine_ls_matrix_type full
_refine_ls_number_parameters 410
_refine_ls_number_reflns 5359
_refine_ls_number_restraints 6
_refine_ls_restrained_S_all 1.071
_refine_ls_R_factor_all 0.0260
_refine_ls_R_factor_gt 0.0258
_refine_ls_shift/su_max 0.006
_refine_ls_shift/su_mean 0.000
_refine_ls_structure_factor_coef Fsqd
_refine_ls_weighting_details 'calc w=1/[\s^2^(Fo^2^)+(0.0307P)^2^+0.7967P] where P=(Fo^2^+2Fc^2^)/3'
_refine_ls_weighting_scheme calc
_refine_ls_wR_factor_gt 0.0645
_refine_ls_wR_factor_ref 0.0646
_reflns_number_gt 5322
_reflns_number_total 5359
_reflns_threshold_expression I>2\s(I)
_cod_data_source_file c3sc50446h.txt
_cod_data_source_block tang12
_cod_depositor_comments
;
The following automatic conversions were performed:

'_symmetry_cell_setting' value 'Monoclinic' changed to 'monoclinic'
according to
/usr/data/users/saulius/automatic-downloads/retrospective/RSC/lib/dictionaries/cif_core.dic
dictionary named 'cif_core.dic' version 2.4.2 from 2011-04-26.

Automatic conversion script
Id: cif_fix_values 2281 2013-09-26 08:29:07Z andrius 

The following automatic conversions were performed:

data name '_iucr_refine_instruction_details' was replaced with
'_iucr_refine_instructions_details' as specified in the replacement
file 'data/replacement-values/replacement_tags.lst'.

Automatic conversion script
Id: cif_correct_tags 9268 2022-04-12 08:56:07Z antanas 
;
_cod_original_sg_symbol_Hall 'P 2yb '
_cod_original_sg_symbol_H-M 'P 1 21 1 '
_cod_database_code 1514645

loop_
_symmetry_equiv_pos_as_xyz
'x, y, z'
'-x, y+1/2, -z'

loop_
_atom_site_label
_atom_site_type_symbol
_atom_site_fract_x
_atom_site_fract_y
_atom_site_fract_z
_atom_site_U_iso_or_equiv
_atom_site_adp_type
_atom_site_occupancy
_atom_site_symmetry_multiplicity
_atom_site_calc_flag
_atom_site_refinement_flags
_atom_site_disorder_assembly
_atom_site_disorder_group
Br1 Br 0.63609(9) 0.3808(2) 0.66945(3) 0.0328(3) Uani 0.781(7) 1 d P A 1
Br1A Br 0.6241(3) 0.4480(7) 0.67001(13) 0.0328(3) Uani 0.219(7) 1 d P A 2
S1 S 0.58547(5) 0.7824(2) 0.85681(3) 0.03583(15) Uani 1 1 d . . .
F1 F 0.54739(15) 0.4302(5) 0.92470(8) 0.0662(6) Uani 1 1 d . . .
F2 F 0.39273(12) 0.6029(4) 0.87850(7) 0.0442(4) Uani 1 1 d . . .
F3 F 0.4983(2) 0.7558(6) 0.95905(10) 0.1003(9) Uani 1 1 d . . .
O1 O 0.69999(17) 0.8033(5) 0.89336(12) 0.0644(7) Uani 1 1 d . . .
O2 O 0.5160(2) 0.9766(4) 0.83374(15) 0.0726(8) Uani 1 1 d . . .
O3 O 0.89076(12) 0.6279(3) 0.81200(7) 0.0230(3) Uani 1 1 d . . .
O4 O 0.90742(15) 1.0139(4) 0.81334(9) 0.0348(4) Uani 1 1 d . . .
O5 O 1.36774(16) 0.5679(4) 0.45140(9) 0.0444(5) Uani 1 1 d D . .
O6 O 1.3984(4) 0.3256(8) 0.5396(2) 0.0400(12) Uani 0.652(10) 1 d PD A 1
O6A O 1.3438(9) 0.2575(11) 0.5127(5) 0.042(2) Uani 0.348(10) 1 d PD A 2
N1 N 0.58855(16) 0.6145(4) 0.80008(9) 0.0271(4) Uani 1 1 d . . .
H1 H 0.528(3) 0.613(6) 0.7754(15) 0.045(9) Uiso 1 1 d . . .
C1 C 0.4998(2) 0.6348(6) 0.90822(11) 0.0393(6) Uani 1 1 d . . .
C2 C 0.66835(16) 0.4194(4) 0.80383(9) 0.0230(4) Uani 1 1 d . A .
H2A H 0.6229 0.2750 0.8014 0.028 Uiso 1 1 calc R . .
H2B H 0.7225 0.4223 0.8451 0.028 Uiso 1 1 calc R . .
C3 C 0.73887(16) 0.4223(4) 0.75115(9) 0.0243(4) Uani 1 1 d . . .
H3A H 0.7924 0.2867 0.7579 0.029 Uiso 0.781(7) 1 calc PR A 1
H3B H 0.7864 0.2790 0.7519 0.029 Uiso 0.219(7) 1 calc PR A 2
C4 C 0.81494(17) 0.6349(4) 0.75003(10) 0.0232(4) Uani 1 1 d . A .
H4 H 0.7660 0.7772 0.7454 0.028 Uiso 1 1 calc R . .
C5 C 0.93395(18) 0.8287(4) 0.83615(10) 0.0234(4) Uani 1 1 d . . .
C6 C 1.02326(17) 0.7923(4) 0.89494(10) 0.0240(4) Uani 1 1 d . . .
C7 C 1.0463(2) 0.9685(4) 0.93907(12) 0.0322(5) Uani 1 1 d . . .
H7 H 1.0039 1.1084 0.9324 0.039 Uiso 1 1 calc R . .
C8 C 1.1315(2) 0.9393(5) 0.99291(11) 0.0378(6) Uani 1 1 d . . .
H8 H 1.1468 1.0590 1.0233 0.045 Uiso 1 1 calc R . .
C9 C 1.1942(2) 0.7369(5) 1.00247(11) 0.0363(6) Uani 1 1 d . . .
H9 H 1.2526 0.7183 1.0393 0.044 Uiso 1 1 calc R . .
C10 C 1.1722(2) 0.5611(5) 0.95867(12) 0.0339(5) Uani 1 1 d . . .
H10 H 1.2162 0.4230 0.9651 0.041 Uiso 1 1 calc R . .
C11 C 1.08572(18) 0.5870(5) 0.90520(11) 0.0278(5) Uani 1 1 d . . .
H11 H 1.0691 0.4650 0.8756 0.033 Uiso 1 1 calc R . .
C12 C 0.89054(17) 0.6275(4) 0.70044(10) 0.0241(4) Uani 1 1 d . . .
C13 C 0.88703(18) 0.7969(5) 0.65559(10) 0.0264(4) Uani 1 1 d . A .
H13 H 0.8322 0.9185 0.6538 0.032 Uiso 1 1 calc R . .
C14 C 0.96258(19) 0.7923(5) 0.61293(10) 0.0290(5) Uani 1 1 d . . .
H14 H 0.9586 0.9119 0.5826 0.035 Uiso 1 1 calc R A .
C15 C 1.04388(16) 0.6170(4) 0.61343(10) 0.0219(4) Uani 1 1 d . A .
C16 C 1.0451(2) 0.4439(5) 0.65830(12) 0.0373(6) Uani 1 1 d . . .
H16 H 1.0986 0.3200 0.6596 0.045 Uiso 1 1 calc R A .
C17 C 0.9701(2) 0.4493(5) 0.70094(13) 0.0390(6) Uani 1 1 d . A .
H17 H 0.9729 0.3292 0.7310 0.047 Uiso 1 1 calc R . .
C18 C 1.12728(17) 0.6123(4) 0.56881(10) 0.0231(4) Uani 1 1 d D . .
C19 C 1.12222(19) 0.7728(5) 0.52119(12) 0.0354(5) Uani 1 1 d . A .
H19 H 1.0642 0.8892 0.5173 0.042 Uiso 1 1 calc R . .
C20 C 1.19914(19) 0.7718(6) 0.47821(11) 0.0363(5) Uani 1 1 d . . .
H20 H 1.1938 0.8832 0.4456 0.044 Uiso 1 1 calc R A .
C21 C 1.28078(19) 0.6052(5) 0.48543(10) 0.0295(5) Uani 1 1 d . A .
C22 C 1.2927(7) 0.4591(16) 0.5358(4) 0.040(2) Uani 0.652(10) 1 d PD A 1
C22A C 1.2804(13) 0.416(4) 0.5277(9) 0.040(2) Uani 0.348(10) 1 d PD A 2
C23 C 1.2230(4) 0.4557(9) 0.5795(3) 0.0276(12) Uani 0.652(10) 1 d PD A 1
H23 H 1.2371 0.3556 0.6150 0.033 Uiso 0.652(10) 1 calc PR A 1
C23A C 1.1955(9) 0.4131(14) 0.5651(6) 0.0276(12) Uani 0.348(10) 1 d PD A 2
H23A H 1.1834 0.2788 0.5881 0.033 Uiso 0.348(10) 1 calc PR A 2
C24 C 1.4293(5) 0.3661(9) 0.4795(2) 0.0404(13) Uani 0.652(10) 1 d PD A 1
H24A H 1.4078 0.2314 0.4517 0.048 Uiso 0.652(10) 1 calc PR A 1
H24B H 1.5146 0.3901 0.4846 0.048 Uiso 0.652(10) 1 calc PR A 1
C24A C 1.3952(10) 0.3278(10) 0.4606(5) 0.0404(13) Uani 0.348(10) 1 d PD A 2
H24C H 1.3622 0.2388 0.4223 0.048 Uiso 0.348(10) 1 calc PR A 2
H24D H 1.4808 0.3045 0.4703 0.048 Uiso 0.348(10) 1 calc PR A 2
O7 O 0.35692(16) 0.6667(5) 0.73074(9) 0.0482(5) Uani 1 1 d . . .
O8 O 0.24717(14) 0.9808(4) 0.70419(8) 0.0335(4) Uani 1 1 d . . .
C25 C 0.3957(2) 0.9095(7) 0.64708(11) 0.0457(6) Uani 1 1 d . . .
H25A H 0.3421 0.8993 0.6063 0.069 Uiso 1 1 calc R . .
H25B H 0.4627 0.8083 0.6468 0.069 Uiso 1 1 calc R . .
H25C H 0.4229 1.0682 0.6544 0.069 Uiso 1 1 calc R . .
C26 C 0.33353(18) 0.8370(5) 0.69867(10) 0.0337(6) Uani 1 1 d . . .
C27 C 0.18736(19) 0.9458(5) 0.75700(11) 0.0315(5) Uani 1 1 d . . .
H27A H 0.2058 0.7912 0.7753 0.038 Uiso 1 1 calc R . .
H27B H 0.1019 0.9559 0.7421 0.038 Uiso 1 1 calc R . .
C28 C 0.2261(2) 1.1256(5) 0.80617(13) 0.0406(6) Uani 1 1 d . . .
H28A H 0.1824 1.1085 0.8405 0.061 Uiso 1 1 calc R . .
H28B H 0.2115 1.2784 0.7872 0.061 Uiso 1 1 calc R . .
H28C H 0.3097 1.1077 0.8230 0.061 Uiso 1 1 calc R . .

loop_
_atom_site_aniso_label
_atom_site_aniso_U_11
_atom_site_aniso_U_22
_atom_site_aniso_U_33
_atom_site_aniso_U_23
_atom_site_aniso_U_13
_atom_site_aniso_U_12
Br1 0.0365(2) 0.0413(8) 0.02311(11) -0.0108(2) 0.01212(11) -0.0150(3)
Br1A 0.0365(2) 0.0413(8) 0.02311(11) -0.0108(2) 0.01212(11) -0.0150(3)
S1 0.0304(3) 0.0240(3) 0.0580(4) -0.0099(3) 0.0211(3) -0.0071(2)
F1 0.0630(10) 0.0921(15) 0.0506(9) 0.0437(11) 0.0288(8) 0.0248(10)
F2 0.0330(7) 0.0575(10) 0.0461(8) 0.0083(7) 0.0178(6) -0.0083(7)
F3 0.0894(15) 0.164(3) 0.0572(12) -0.0646(15) 0.0393(11) -0.0144(17)
O1 0.0390(10) 0.0726(15) 0.0847(16) -0.0513(13) 0.0197(10) -0.0213(10)
O2 0.0576(13) 0.0221(9) 0.156(3) 0.0125(12) 0.0656(15) 0.0023(8)
O3 0.0204(7) 0.0198(7) 0.0287(8) 0.0058(6) 0.0045(6) 0.0022(5)
O4 0.0390(9) 0.0208(8) 0.0430(10) 0.0052(7) 0.0034(7) 0.0027(7)
O5 0.0477(10) 0.0571(12) 0.0358(10) 0.0100(9) 0.0266(8) 0.0038(9)
O6 0.039(2) 0.053(2) 0.0350(18) 0.0141(16) 0.0225(15) 0.0173(17)
O6A 0.048(5) 0.034(3) 0.053(5) -0.002(3) 0.032(4) 0.003(3)
N1 0.0207(9) 0.0396(11) 0.0223(9) 0.0087(8) 0.0070(7) 0.0066(8)
C1 0.0415(13) 0.0564(16) 0.0246(12) -0.0064(12) 0.0183(10) -0.0016(12)
C2 0.0233(9) 0.0243(10) 0.0223(8) 0.0047(9) 0.0062(7) -0.0018(8)
C3 0.0229(9) 0.0263(11) 0.0246(9) 0.0017(9) 0.0067(7) 0.0016(8)
C4 0.0198(9) 0.0226(10) 0.0275(10) 0.0044(8) 0.0056(8) 0.0044(8)
C5 0.0255(10) 0.0171(11) 0.0308(11) 0.0012(8) 0.0136(8) 0.0019(7)
C6 0.0226(9) 0.0232(9) 0.0286(11) 0.0027(9) 0.0108(8) -0.0003(8)
C7 0.0392(12) 0.0234(10) 0.0378(12) -0.0018(9) 0.0168(10) -0.0018(9)
C8 0.0484(14) 0.0373(15) 0.0287(11) -0.0070(10) 0.0100(10) -0.0116(11)
C9 0.0370(13) 0.0427(14) 0.0277(11) 0.0034(10) 0.0024(10) -0.0128(11)
C10 0.0287(11) 0.0303(12) 0.0413(13) 0.0046(10) 0.0032(10) 0.0004(9)
C11 0.0265(10) 0.0246(11) 0.0324(11) -0.0014(9) 0.0057(9) -0.0008(8)
C12 0.0172(9) 0.0259(10) 0.0298(11) 0.0047(9) 0.0064(8) 0.0005(8)
C13 0.0267(10) 0.0241(10) 0.0284(11) 0.0052(9) 0.0054(8) 0.0065(8)
C14 0.0354(11) 0.0271(10) 0.0262(10) 0.0101(9) 0.0101(9) 0.0060(9)
C15 0.0165(9) 0.0257(10) 0.0229(10) 0.0024(8) 0.0020(7) -0.0031(8)
C16 0.0316(11) 0.0377(14) 0.0480(13) 0.0216(11) 0.0215(10) 0.0186(10)
C17 0.0377(12) 0.0370(14) 0.0486(14) 0.0266(11) 0.0242(11) 0.0165(10)
C18 0.0211(9) 0.0262(10) 0.0218(10) -0.0002(8) 0.0032(8) -0.0050(8)
C19 0.0218(10) 0.0452(13) 0.0404(13) 0.0198(11) 0.0091(9) 0.0075(10)
C20 0.0259(11) 0.0529(14) 0.0302(11) 0.0188(11) 0.0053(9) -0.0011(10)
C21 0.0293(11) 0.0394(13) 0.0213(10) -0.0010(10) 0.0087(9) -0.0085(9)
C22 0.059(2) 0.019(4) 0.050(3) 0.002(3) 0.036(2) 0.004(3)
C22A 0.059(2) 0.019(4) 0.050(3) 0.002(3) 0.036(2) 0.004(3)
C23 0.036(3) 0.022(2) 0.028(3) 0.0019(17) 0.014(2) 0.000(2)
C23A 0.036(3) 0.022(2) 0.028(3) 0.0019(17) 0.014(2) 0.000(2)
C24 0.053(3) 0.045(2) 0.031(2) -0.007(2) 0.027(2) 0.002(2)
C24A 0.053(3) 0.045(2) 0.031(2) -0.007(2) 0.027(2) 0.002(2)
O7 0.0324(9) 0.0802(15) 0.0335(9) 0.0224(10) 0.0100(7) 0.0254(9)
O8 0.0348(8) 0.0320(8) 0.0360(9) 0.0035(7) 0.0124(7) -0.0010(7)
C25 0.0325(11) 0.0718(19) 0.0344(11) 0.0001(15) 0.0098(9) -0.0148(14)
C26 0.0190(9) 0.0553(17) 0.0247(10) -0.0003(10) -0.0008(8) -0.0053(10)
C27 0.0292(10) 0.0302(12) 0.0378(11) 0.0011(9) 0.0135(9) -0.0004(8)
C28 0.0321(12) 0.0450(14) 0.0475(15) -0.0091(12) 0.0146(11) -0.0005(11)

loop_
_atom_type_symbol
_atom_type_description
_atom_type_scat_dispersion_real
_atom_type_scat_dispersion_imag
_atom_type_scat_source
C C 0.0181 0.0091 'International Tables Vol C Tables 4.2.6.8 and 6.1.1.4'
H H 0.0000 0.0000 'International Tables Vol C Tables 4.2.6.8 and 6.1.1.4'
Br Br -0.6763 1.2805 'International Tables Vol C Tables 4.2.6.8 and 6.1.1.4'
F F 0.0727 0.0534 'International Tables Vol C Tables 4.2.6.8 and 6.1.1.4'
N N 0.0311 0.0180 'International Tables Vol C Tables 4.2.6.8 and 6.1.1.4'
O O 0.0492 0.0322 'International Tables Vol C Tables 4.2.6.8 and 6.1.1.4'
S S 0.3331 0.5567 'International Tables Vol C Tables 4.2.6.8 and 6.1.1.4'

loop_
_geom_angle_atom_site_label_1
_geom_angle_atom_site_label_2
_geom_angle_atom_site_label_3
_geom_angle
O1 S1 O2 122.58(15)
O1 S1 N1 109.11(11)
O2 S1 N1 108.47(15)
O1 S1 C1 105.43(14)
O2 S1 C1 104.09(13)
N1 S1 C1 105.86(12)
C5 O3 C4 116.80(16)
C21 O5 C24A 104.3(3)
C21 O5 C24 105.2(2)
C24A O5 C24 22.3(4)
C24 O6 C22 102.6(4)
C22A O6A C24A 110.3(10)
C2 N1 S1 123.27(15)
C2 N1 H1 120(2)
S1 N1 H1 112(2)
F2 C1 F3 109.0(2)
F2 C1 F1 108.4(2)
F3 C1 F1 109.2(3)
F2 C1 S1 110.42(17)
F3 C1 S1 110.4(2)
F1 C1 S1 109.41(17)
N1 C2 C3 112.23(17)
N1 C2 H2A 109.2
C3 C2 H2A 109.2
N1 C2 H2B 109.2
C3 C2 H2B 109.2
H2A C2 H2B 107.9
C2 C3 C4 114.72(18)
C2 C3 Br1 110.26(13)
C4 C3 Br1 110.25(15)
C2 C3 Br1A 106.70(16)
C4 C3 Br1A 102.74(18)
Br1 C3 Br1A 12.03(9)
C2 C3 H3A 107.1
C4 C3 H3A 107.1
Br1 C3 H3A 107.1
Br1A C3 H3A 118.9
C2 C3 H3B 110.8
C4 C3 H3B 110.8
Br1 C3 H3B 99.0
Br1A C3 H3B 110.8
H3A C3 H3B 8.1
O3 C4 C12 108.33(16)
O3 C4 C3 102.52(16)
C12 C4 C3 114.04(18)
O3 C4 H4 110.6
C12 C4 H4 110.6
C3 C4 H4 110.6
O4 C5 O3 125.1(2)
O4 C5 C6 123.94(19)
O3 C5 C6 110.89(16)
C7 C6 C11 119.7(2)
C7 C6 C5 119.3(2)
C11 C6 C5 121.0(2)
C8 C7 C6 119.8(2)
C8 C7 H7 120.1
C6 C7 H7 120.1
C9 C8 C7 120.3(2)
C9 C8 H8 119.9
C7 C8 H8 119.9
C8 C9 C10 120.3(2)
C8 C9 H9 119.8
C10 C9 H9 119.8
C9 C10 C11 119.9(2)
C9 C10 H10 120.1
C11 C10 H10 120.1
C10 C11 C6 120.0(2)
C10 C11 H11 120.0
C6 C11 H11 120.0
C13 C12 C17 118.1(2)
C13 C12 C4 122.26(19)
C17 C12 C4 119.58(19)
C12 C13 C14 120.9(2)
C12 C13 H13 119.6
C14 C13 H13 119.6
C13 C14 C15 121.7(2)
C13 C14 H14 119.1
C15 C14 H14 119.1
C14 C15 C16 116.92(19)
C14 C15 C18 122.32(19)
C16 C15 C18 120.76(19)
C17 C16 C15 121.3(2)
C17 C16 H16 119.4
C15 C16 H16 119.4
C16 C17 C12 121.1(2)
C16 C17 H17 119.5
C12 C17 H17 119.5
C19 C18 C23A 117.2(6)
C19 C18 C23 118.4(3)
C23A C18 C23 19.1(4)
C19 C18 C15 121.7(2)
C23A C18 C15 119.5(6)
C23 C18 C15 119.5(3)
C18 C19 C20 122.9(2)
C18 C19 H19 118.5
C20 C19 H19 118.5
C21 C20 C19 116.9(2)
C21 C20 H20 121.6
C19 C20 H20 121.6
C20 C21 C22 120.2(3)
C20 C21 O5 128.9(2)
C22 C21 O5 110.5(3)
C20 C21 C22A 122.7(4)
C22 C21 C22A 13.1(14)
O5 C21 C22A 108.0(4)
C23 C22 C21 125.3(4)
C23 C22 O6 124.7(7)
C21 C22 O6 109.7(5)
O6A C22A C23A 131(2)
O6A C22A C21 109.0(11)
C23A C22A C21 117.8(9)
C22 C23 C18 115.6(6)
C22 C23 H23 122.2
C18 C23 H23 122.2
C22A C23A C18 119.5(14)
C22A C23A H23A 120.2
C18 C23A H23A 120.2
O6 C24 O5 108.9(3)
O6 C24 H24A 109.9
O5 C24 H24A 109.9
O6 C24 H24B 109.9
O5 C24 H24B 109.9
H24A C24 H24B 108.3
O6A C24A O5 105.8(5)
O6A C24A H24C 110.6
O5 C24A H24C 110.6
O6A C24A H24D 110.6
O5 C24A H24D 110.6
H24C C24A H24D 108.7
C26 O8 C27 117.60(18)
C26 C25 H25A 109.5
C26 C25 H25B 109.5
H25A C25 H25B 109.5
C26 C25 H25C 109.5
H25A C25 H25C 109.5
H25B C25 H25C 109.5
O7 C26 O8 123.8(2)
O7 C26 C25 124.5(2)
O8 C26 C25 111.7(2)
O8 C27 C28 109.30(19)
O8 C27 H27A 109.8
C28 C27 H27A 109.8
O8 C27 H27B 109.8
C28 C27 H27B 109.8
H27A C27 H27B 108.3
C27 C28 H28A 109.5
C27 C28 H28B 109.5
H28A C28 H28B 109.5
C27 C28 H28C 109.5
H28A C28 H28C 109.5
H28B C28 H28C 109.5

loop_
_geom_bond_atom_site_label_1
_geom_bond_atom_site_label_2
_geom_bond_distance
_geom_bond_publ_flag
Br1 C3 1.950(2) yes
Br1A C3 1.998(4) yes
S1 O1 1.422(2) ?
S1 O2 1.425(2) ?
S1 N1 1.572(2) ?
S1 C1 1.839(3) ?
F1 C1 1.334(4) ?
F2 C1 1.305(3) ?
F3 C1 1.306(3) ?
O3 C5 1.339(3) ?
O3 C4 1.457(3) ?
O4 C5 1.201(3) ?
O5 C21 1.377(3) ?
O5 C24A 1.439(5) ?
O5 C24 1.448(4) ?
O6 C24 1.430(4) ?
O6 C22 1.446(6) ?
O6A C22A 1.262(15) ?
O6A C24A 1.428(5) ?
N1 C2 1.461(3) ?
N1 H1 0.80(3) ?
C2 C3 1.523(3) ?
C2 H2A 0.9900 ?
C2 H2B 0.9900 ?
C3 C4 1.526(3) ?
C3 H3A 1.0000 ?
C3 H3B 1.0000 ?
C4 C12 1.510(3) ?
C4 H4 1.0000 ?
C5 C6 1.496(3) ?
C6 C7 1.391(3) ?
C6 C11 1.395(3) ?
C7 C8 1.389(4) ?
C7 H7 0.9500 ?
C8 C9 1.381(4) ?
C8 H8 0.9500 ?
C9 C10 1.383(4) ?
C9 H9 0.9500 ?
C10 C11 1.389(3) ?
C10 H10 0.9500 ?
C11 H11 0.9500 ?
C12 C13 1.376(3) ?
C12 C17 1.391(3) ?
C13 C14 1.389(3) ?
C13 H13 0.9500 ?
C14 C15 1.392(3) ?
C14 H14 0.9500 ?
C15 C16 1.395(3) ?
C15 C18 1.492(3) ?
C16 C17 1.385(3) ?
C16 H16 0.9500 ?
C17 H17 0.9500 ?
C18 C19 1.382(3) ?
C18 C23A 1.417(5) ?
C18 C23 1.426(4) ?
C19 C20 1.407(3) ?
C19 H19 0.9500 ?
C20 C21 1.347(4) ?
C20 H20 0.9500 ?
C21 C22 1.366(9) ?
C21 C22A 1.43(2) ?
C22 C23 1.357(12) ?
C22A C23A 1.39(2) ?
C23 H23 0.9500 ?
C23A H23A 0.9500 ?
C24 H24A 0.9900 ?
C24 H24B 0.9900 ?
C24A H24C 0.9900 ?
C24A H24D 0.9900 ?
O7 C26 1.210(3) ?
O8 C26 1.332(3) ?
O8 C27 1.458(3) ?
C25 C26 1.499(3) ?
C25 H25A 0.9800 ?
C25 H25B 0.9800 ?
C25 H25C 0.9800 ?
C27 C28 1.498(4) ?
C27 H27A 0.9900 ?
C27 H27B 0.9900 ?
C28 H28A 0.9800 ?
C28 H28B 0.9800 ?
C28 H28C 0.9800 ?

loop_
_geom_hbond_atom_site_label_D
_geom_hbond_atom_site_label_H
_geom_hbond_atom_site_label_A
_geom_hbond_distance_DH
_geom_hbond_distance_HA
_geom_hbond_distance_DA
_geom_hbond_angle_DHA
N1 H1 O7 0.80(3) 2.07(3) 2.846(3) 164(3)

loop_
_geom_torsion_atom_site_label_1
_geom_torsion_atom_site_label_2
_geom_torsion_atom_site_label_3
_geom_torsion_atom_site_label_4
_geom_torsion
O1 S1 N1 C2 32.6(2)
O2 S1 N1 C2 168.36(17)
C1 S1 N1 C2 -80.4(2)
O1 S1 C1 F2 -178.84(18)
O2 S1 C1 F2 51.0(2)
N1 S1 C1 F2 -63.3(2)
O1 S1 C1 F3 60.6(3)
O2 S1 C1 F3 -69.6(3)
N1 S1 C1 F3 176.1(2)
O1 S1 C1 F1 -59.7(2)
O2 S1 C1 F1 170.2(2)
N1 S1 C1 F1 55.9(2)
S1 N1 C2 C3 -126.57(17)
N1 C2 C3 C4 59.8(2)
N1 C2 C3 Br1 -65.4(2)
N1 C2 C3 Br1A -53.3(2)
C5 O3 C4 C12 85.4(2)
C5 O3 C4 C3 -153.78(16)
C2 C3 C4 O3 59.1(2)
Br1 C3 C4 O3 -175.72(14)
Br1A C3 C4 O3 174.47(18)
C2 C3 C4 C12 175.96(16)
Br1 C3 C4 C12 -58.9(2)
Br1A C3 C4 C12 -68.7(2)
C4 O3 C5 O4 6.6(3)
C4 O3 C5 C6 -171.70(16)
O4 C5 C6 C7 25.4(3)
O3 C5 C6 C7 -156.24(19)
O4 C5 C6 C11 -152.8(2)
O3 C5 C6 C11 25.5(3)
C11 C6 C7 C8 0.2(3)
C5 C6 C7 C8 -178.0(2)
C6 C7 C8 C9 0.6(4)
C7 C8 C9 C10 -0.3(4)
C8 C9 C10 C11 -0.8(4)
C9 C10 C11 C6 1.7(4)
C7 C6 C11 C10 -1.3(3)
C5 C6 C11 C10 176.9(2)
O3 C4 C12 C13 -122.3(2)
C3 C4 C12 C13 124.2(2)
O3 C4 C12 C17 55.2(3)
C3 C4 C12 C17 -58.3(3)
C17 C12 C13 C14 -1.4(3)
C4 C12 C13 C14 176.1(2)
C12 C13 C14 C15 0.4(4)
C13 C14 C15 C16 0.8(3)
C13 C14 C15 C18 -178.7(2)
C14 C15 C16 C17 -1.0(4)
C18 C15 C16 C17 178.4(2)
C15 C16 C17 C12 0.1(4)
C13 C12 C17 C16 1.1(4)
C4 C12 C17 C16 -176.5(2)
C14 C15 C18 C19 -5.1(3)
C16 C15 C18 C19 175.4(2)
C14 C15 C18 C23A -170.5(6)
C16 C15 C18 C23A 10.1(6)
C14 C15 C18 C23 167.5(4)
C16 C15 C18 C23 -11.9(4)
C23A C18 C19 C20 -13.9(6)
C23 C18 C19 C20 7.7(5)
C15 C18 C19 C20 -179.6(2)
C18 C19 C20 C21 -0.4(4)
C19 C20 C21 C22 -5.5(7)
C19 C20 C21 O5 -178.2(2)
C19 C20 C21 C22A 9.6(13)
C24A O5 C21 C20 -156.9(6)
C24 O5 C21 C20 -179.9(4)
C24A O5 C21 C22 29.8(7)
C24 O5 C21 C22 6.7(6)
C24A O5 C21 C22A 16.2(12)
C24 O5 C21 C22A -6.9(11)
C20 C21 C22 C23 4.2(12)
O5 C21 C22 C23 178.2(7)
C22A C21 C22 C23 -101(3)
C20 C21 C22 O6 -169.4(4)
O5 C21 C22 O6 4.5(8)
C22A C21 C22 O6 85.7(18)
C24 O6 C22 C23 172.5(8)
C24 O6 C22 C21 -13.7(8)
C24A O6A C22A C23A 164.8(19)
C24A O6A C22A C21 2(2)
C20 C21 C22A O6A 161.8(10)
C22 C21 C22A O6A -115(3)
O5 C21 C22A O6A -11.8(19)
C20 C21 C22A C23A -4(2)
C22 C21 C22A C23A 79(2)
O5 C21 C22A C23A -177.4(15)
C21 C22 C23 C18 3.1(12)
O6 C22 C23 C18 175.9(7)
C19 C18 C23 C22 -8.7(7)
C23A C18 C23 C22 83(2)
C15 C18 C23 C22 178.4(6)
O6A C22A C23A C18 -173.0(17)
C21 C22A C23A C18 -11(2)
C19 C18 C23A C22A 19.6(15)
C23 C18 C23A C22A -79(2)
C15 C18 C23A C22A -174.5(13)
C22 O6 C24 O5 17.8(6)
C21 O5 C24 O6 -15.7(4)
C24A O5 C24 O6 -106.3(10)
C22A O6A C24A O5 8.3(15)
C21 O5 C24A O6A -15.0(8)
C24 O5 C24A O6A 80.4(9)
C27 O8 C26 O7 7.9(3)
C27 O8 C26 C25 -173.43(19)
C26 O8 C27 C28 105.1(2)
